data_7057922
loop_
_publ_author_name
'Xie, Wei'
'Yao, Chan'
'Shao, Kui-Zhan'
'Xu, Yan-Hong'
'Su, Zhong-Min'

_publ_section_title
;
 Controllable synthesis of isoreticular pillared-layer MOFs based on
 N-rich triangular prism building units: gas adsorption and luminescent
 properties
;
_journal_issue 24
_journal_name_full 'New Journal of Chemistry'
_journal_page_first 20056
_journal_paper_doi 10.1039/C8NJ04260H
_journal_volume 42
_journal_year 2018
_chemical_formula_moiety
;          
 '0.25(C132 H60 N36 O48 Zn16), 5.5[C3H7NO], 1.5[C2H8N+]'
;
_chemical_formula_sum 'C52.5 H65.5 N16 O17.5 Zn4'
_chemical_formula_weight 1462.19
_space_group_crystal_system hexagonal
_space_group_IT_number 176
_space_group_name_Hall '-P 6c'
_space_group_name_H-M_alt 'P 63/m'
_symmetry_space_group_name_Hall '-P 6c'
_symmetry_space_group_name_H-M 'P 63/m'
_atom_sites_solution_hydrogens geom
_audit_creation_date 2018-10-30
_audit_creation_method
;
Olex2 1.3-dev
(compiled 2018.10.25 svn.r3537 for OlexSys, GUI svn.r5585)
;
_audit_update_record
;
2018-11-01 deposited with the CCDC.
2018-11-06 downloaded from the CCDC.
;
_cell_angle_alpha 90
_cell_angle_beta 90
_cell_angle_gamma 120
_cell_formula_units_Z 4
_cell_length_a 20.054(3)
_cell_length_b 20.054(3)
_cell_length_c 30.430(5)
_cell_measurement_temperature 292(2)
_cell_volume 10598(3)
_computing_molecular_graphics 'Olex2 (Dolomanov et al., 2009)'
_computing_publication_material 'Olex2 (Dolomanov et al., 2009)'
_computing_structure_refinement 'ShelXL (Sheldrick, 2015)'
_diffrn_ambient_temperature 292.54
_diffrn_measured_fraction_theta_full 0.998
_diffrn_measured_fraction_theta_max 0.998
_diffrn_radiation_type MoK\a
_diffrn_radiation_wavelength 0.71073
_diffrn_reflns_av_R_equivalents 0.0961
_diffrn_reflns_av_unetI/netI 0.0354
_diffrn_reflns_Laue_measured_fraction_full 0.998
_diffrn_reflns_Laue_measured_fraction_max 0.998
_diffrn_reflns_limit_h_max 23
_diffrn_reflns_limit_h_min -23
_diffrn_reflns_limit_k_max 23
_diffrn_reflns_limit_k_min -21
_diffrn_reflns_limit_l_max 36
_diffrn_reflns_limit_l_min -36
_diffrn_reflns_number 88677
_diffrn_reflns_point_group_measured_fraction_full 0.998
_diffrn_reflns_point_group_measured_fraction_max 0.998
_diffrn_reflns_theta_full 25.026
_diffrn_reflns_theta_max 25.026
_diffrn_reflns_theta_min 2.345
_exptl_absorpt_coefficient_mu 0.942
_exptl_crystal_density_diffrn 0.916
_exptl_crystal_F_000 3010
_exptl_crystal_size_max 0.31
_exptl_crystal_size_mid 0.3
_exptl_crystal_size_min 0.17
_refine_diff_density_max 0.243
_refine_diff_density_min -0.476
_refine_diff_density_rms 0.045
_refine_ls_extinction_method none
_refine_ls_goodness_of_fit_ref 1.040
_refine_ls_hydrogen_treatment constr
_refine_ls_matrix_type full
_refine_ls_number_parameters 195
_refine_ls_number_reflns 6372
_refine_ls_number_restraints 48
_refine_ls_restrained_S_all 1.041
_refine_ls_R_factor_all 0.0459
_refine_ls_R_factor_gt 0.0348
_refine_ls_shift/su_max 0.002
_refine_ls_shift/su_mean 0.000
_refine_ls_structure_factor_coef Fsqd
_refine_ls_weighting_details 'w=1/[\s^2^(Fo^2^)+(0.0398P)^2^+6.1074P] where P=(Fo^2^+2Fc^2^)/3'
_refine_ls_weighting_scheme calc
_refine_ls_wR_factor_gt 0.0850
_refine_ls_wR_factor_ref 0.0915
_reflns_Friedel_coverage 0.000
_reflns_number_gt 5435
_reflns_number_total 6372
_reflns_threshold_expression 'I > 2\s(I)'
_cod_data_source_file c8nj04260h2.cif
_cod_data_source_block 22_sq
_cod_depositor_comments 'Adding full bibliography for 7057922.cif.'
_cod_original_cell_volume 10598(4)
_cod_original_formula_sum 'C52.50 H65.50 N16 O17.50 Zn4'
_cod_database_code 7057922
_shelx_shelxl_version_number 2018/3
_shelx_space_group_comment
;
The symmetry employed for this shelxl refinement is uniquely defined
by the following loop, which should always be used as a source of
symmetry information in preference to the above space-group names.
They are only intended as comments.
;
_shelx_estimated_absorpt_t_max 0.856
_shelx_estimated_absorpt_t_min 0.759
_olex2_refinement_description
;
1. Twinned data refinement
 Scales: 0.6849(8)
 0.3151(8)
2. Fixed Uiso
 At 1.2 times of:
  All C(H) groups
3. Uiso/Uaniso restraints and constraints
C10A \\sim C10B \\sim C11A \\sim C11B \\sim C9: within 1.7A with sigma of 0.01
and sigma for terminal atoms of 0.02
Uanis(C10B) \\sim Ueq, Uanis(C10A) \\sim Ueq: with sigma of 0.01 and sigma for
terminal atoms of 0.02
4. Others
 Sof(C11B)=Sof(H11B)=Sof(C10B)=Sof(H10B)=1-FVAR(1)
 Sof(C10A)=Sof(H10A)=Sof(C11A)=Sof(H11A)=FVAR(1)
5.a Aromatic/amide H refined with riding coordinates:
 C7(H7), C3(H3), C4(H4), C10A(H10A), C11A(H11A), C11B(H11B), C10B(H10B)
;
_platon_squeeze_special_details
;
A solvent mask was calculated and 1027 electrons were 
found in a volume of 7830\%A^3 in 1 void. 
This is consistent with the presence of 
5.5[C3H7NO], 1.5[C2H8N+] per formula unit 
which account for 1042 electrons - in reasonable agreement 
with the number of electrons found.
;
_platon_squeeze_void_probe_radius 1.20
_olex2_submission_special_instructions 'No special instructions were received'

loop_
_space_group_symop_operation_xyz
'x, y, z'
'-y, x-y, z'
'-x+y, -x, z'
'-x, -y, z+1/2'
'y, -x+y, z+1/2'
'x-y, x, z+1/2'
'-x, -y, -z'
'y, -x+y, -z'
'x-y, x, -z'
'x, y, -z-1/2'
'-y, x-y, -z-1/2'
'-x+y, -x, -z-1/2'

loop_
_atom_site_label
_atom_site_type_symbol
_atom_site_fract_x
_atom_site_fract_y
_atom_site_fract_z
_atom_site_U_iso_or_equiv
_atom_site_adp_type
_atom_site_occupancy
_atom_site_site_symmetry_order
_atom_site_calc_flag
_atom_site_refinement_flags_posn
_atom_site_refinement_flags_adp
_atom_site_refinement_flags_occupancy
_atom_site_disorder_assembly
_atom_site_disorder_group
Zn1 Zn 0.666667 1.333333 0.60350(2) 0.03073(13) Uani 1 3 d S T P . .
Zn2 Zn 0.50894(2) 1.15489(2) 0.56893(2) 0.03420(10) Uani 1 1 d . . . . .
N2 N 0.31978(14) 0.74912(14) 0.43454(8) 0.0353(6) Uani 1 1 d . . . . .
N1 N 0.25315(15) 0.74366(14) 0.44730(9) 0.0384(6) Uani 1 1 d . . . . .
N3 N 0.37984(14) 0.81610(14) 0.44733(9) 0.0364(6) Uani 1 1 d . . . . .
O2 O 0.45346(12) 1.06452(13) 0.53378(8) 0.0498(6) Uani 1 1 d . . . . .
O3 O 0.58833(15) 1.24346(14) 0.64053(8) 0.0628(7) Uani 1 1 d . . . . .
C6 C 0.35044(16) 0.85509(16) 0.46939(11) 0.0361(7) Uani 1 1 d . . . . .
O1 O 0.34055(15) 1.05161(14) 0.55098(10) 0.0650(7) Uani 1 1 d . . . . .
O4 O 0.48623(14) 1.12908(14) 0.63208(8) 0.0581(6) Uani 1 1 d . . . . .
C7 C 0.38842(17) 0.92767(17) 0.49018(11) 0.0415(7) Uani 1 1 d . . . . .
H7 H 0.441823 0.957798 0.490185 0.050 Uiso 1 1 calc R . . . .
C2 C 0.34302(18) 0.95178(17) 0.51036(11) 0.0406(7) Uani 1 1 d . . . . .
C5 C 0.27120(17) 0.80979(16) 0.46931(11) 0.0387(7) Uani 1 1 d . . . . .
C3 C 0.26197(18) 0.90512(19) 0.51001(14) 0.0547(10) Uani 1 1 d . . . . .
H3 H 0.232797 0.922700 0.524415 0.066 Uiso 1 1 calc R . . . .
C1 C 0.38021(18) 1.02835(18) 0.53391(12) 0.0447(8) Uani 1 1 d . . . . .
C4 C 0.22461(18) 0.83525(19) 0.48941(13) 0.0528(9) Uani 1 1 d . . . . .
H4 H 0.171150 0.805998 0.488701 0.063 Uiso 1 1 calc R . . . .
C8 C 0.53388(19) 1.18346(19) 0.65591(12) 0.0466(8) Uani 1 1 d . . . . .
C9 C 0.5270(2) 1.17683(19) 0.70436(11) 0.0574(10) Uani 1 1 d . U . . .
C10A C 0.4877(5) 1.1122(5) 0.7266(3) 0.056(2) Uani 0.678(6) 1 d . U . A 1
H10A H 0.459592 1.065958 0.711530 0.067 Uiso 0.678(6) 1 calc R . . A 1
C11A C 0.5528(3) 1.2493(3) 0.72734(18) 0.0538(14) Uani 0.678(6) 1 d . U . A 1
H11A H 0.568938 1.294770 0.711759 0.065 Uiso 0.678(6) 1 calc R . . A 1
C11B C 0.6044(5) 1.2157(4) 0.7281(3) 0.033(2) Uani 0.322(6) 1 d . U . A 2
H11B H 0.650322 1.238783 0.712398 0.039 Uiso 0.322(6) 1 calc R . . A 2
C10B C 0.4664(9) 1.1248(10) 0.7273(6) 0.045(3) Uani 0.322(6) 1 d . U . A 2
H10B H 0.423237 1.087705 0.712341 0.054 Uiso 0.322(6) 1 calc R . . A 2

loop_
_atom_site_aniso_label
_atom_site_aniso_U_11
_atom_site_aniso_U_22
_atom_site_aniso_U_33
_atom_site_aniso_U_23
_atom_site_aniso_U_13
_atom_site_aniso_U_12
Zn1 0.02655(16) 0.02655(16) 0.0391(3) 0.000 0.000 0.01328(8)
Zn2 0.03160(18) 0.02710(17) 0.04259(18) -0.00400(15) -0.00150(15) 0.01369(15)
N2 0.0311(13) 0.0315(13) 0.0442(14) -0.0014(11) 0.0001(12) 0.0163(10)
N1 0.0304(13) 0.0332(14) 0.0511(15) 0.0016(12) 0.0049(12) 0.0155(10)
N3 0.0304(12) 0.0292(12) 0.0468(16) -0.0062(11) -0.0019(11) 0.0127(11)
O2 0.0369(12) 0.0405(12) 0.0675(16) -0.0165(12) -0.0002(11) 0.0158(10)
O3 0.0673(17) 0.0521(15) 0.0592(16) 0.0209(13) 0.0191(13) 0.0225(14)
C6 0.0377(16) 0.0282(14) 0.0446(18) -0.0068(13) 0.0008(13) 0.0182(13)
O1 0.0517(15) 0.0435(14) 0.101(2) -0.0221(14) 0.0084(15) 0.0247(13)
O4 0.0614(16) 0.0567(15) 0.0443(13) 0.0010(12) 0.0006(12) 0.0205(13)
C7 0.0284(15) 0.0314(16) 0.060(2) -0.0072(15) -0.0016(15) 0.0118(13)
C2 0.0332(16) 0.0279(15) 0.057(2) -0.0074(14) 0.0031(15) 0.0124(13)
C5 0.0392(16) 0.0267(15) 0.051(2) -0.0110(14) -0.0006(14) 0.0174(14)
C3 0.0355(18) 0.0433(19) 0.085(3) -0.0205(18) 0.0014(17) 0.0199(16)
C1 0.0363(17) 0.0334(16) 0.062(2) -0.0019(15) 0.0031(16) 0.0153(14)
C4 0.0258(15) 0.0420(18) 0.085(3) -0.0182(19) 0.0009(17) 0.0130(14)
C8 0.0426(18) 0.0433(18) 0.049(2) 0.0071(16) 0.0048(16) 0.0182(15)
C9 0.0513(19) 0.0442(18) 0.0398(17) 0.0012(14) 0.0019(15) -0.0039(15)
C10A 0.055(4) 0.034(3) 0.051(3) -0.005(2) -0.003(3) 0.002(3)
C11A 0.048(3) 0.037(2) 0.064(3) 0.006(2) 0.000(2) 0.012(2)
C11B 0.032(4) 0.027(4) 0.033(4) 0.007(3) 0.006(4) 0.010(3)
C10B 0.037(5) 0.041(5) 0.036(4) -0.001(4) -0.001(5) 0.004(4)

loop_
_atom_type_symbol
_atom_type_description
_atom_type_scat_dispersion_real
_atom_type_scat_dispersion_imag
_atom_type_scat_source
C C 0.0033 0.0016 'International Tables Vol C Tables 4.2.6.8 and 6.1.1.4'
H H 0.0000 0.0000 'International Tables Vol C Tables 4.2.6.8 and 6.1.1.4'
N N 0.0061 0.0033 'International Tables Vol C Tables 4.2.6.8 and 6.1.1.4'
O O 0.0106 0.0060 'International Tables Vol C Tables 4.2.6.8 and 6.1.1.4'
Zn Zn 0.2839 1.4301 'International Tables Vol C Tables 4.2.6.8 and 6.1.1.4'

loop_
_geom_angle_atom_site_label_1
_geom_angle_atom_site_label_2
_geom_angle_atom_site_label_3
_geom_angle
_geom_angle_site_symmetry_1
_geom_angle_site_symmetry_3
N2 Zn1 N2 93.61(9) 8_566 9_666
N2 Zn1 N2 93.61(9) 7_676 9_666
N2 Zn1 N2 93.60(9) 7_676 8_566
O3 Zn1 N2 178.92(11) . 8_566
O3 Zn1 N2 86.56(10) . 9_666
O3 Zn1 N2 86.57(10) 3_575 8_566
O3 Zn1 N2 87.44(10) 2_775 8_566
O3 Zn1 N2 87.45(10) 3_575 9_666
O3 Zn1 N2 178.92(11) 3_575 7_676
O3 Zn1 N2 87.44(10) . 7_676
O3 Zn1 N2 178.92(11) 2_775 9_666
O3 Zn1 N2 86.56(10) 2_775 7_676
O3 Zn1 O3 92.38(11) 2_775 3_575
O3 Zn1 O3 92.38(11) . 3_575
O3 Zn1 O3 92.38(11) . 2_775
N1 Zn2 N3 100.83(10) 9_666 7_676
O2 Zn2 N1 120.23(10) . 9_666
O2 Zn2 N3 99.67(9) . 7_676
O2 Zn2 O4 110.25(10) . .
O4 Zn2 N1 112.26(11) . 9_666
O4 Zn2 N3 112.38(11) . 7_676
N1 N2 Zn1 126.73(19) . 7_676
N3 N2 Zn1 122.26(19) . 7_676
N3 N2 N1 111.0(2) . .
N2 N1 Zn2 117.09(18) . 8_456
N2 N1 C5 107.1(2) . .
C5 N1 Zn2 135.8(2) . 8_456
N2 N3 Zn2 121.13(19) . 7_676
N2 N3 C6 106.7(2) . .
C6 N3 Zn2 132.1(2) . 7_676
C1 O2 Zn2 119.9(2) . .
C8 O3 Zn1 168.4(3) . .
N3 C6 C7 130.2(3) . .
N3 C6 C5 107.8(2) . .
C5 C6 C7 122.0(3) . .
C8 O4 Zn2 110.9(2) . .
C6 C7 H7 121.5 . .
C2 C7 C6 117.0(3) . .
C2 C7 H7 121.5 . .
C7 C2 C3 120.6(3) . .
C7 C2 C1 119.6(3) . .
C3 C2 C1 119.8(3) . .
N1 C5 C6 107.4(3) . .
N1 C5 C4 131.6(3) . .
C6 C5 C4 121.0(3) . .
C2 C3 H3 118.6 . .
C4 C3 C2 122.8(3) . .
C4 C3 H3 118.6 . .
O2 C1 C2 114.9(3) . .
O1 C1 O2 124.8(3) . .
O1 C1 C2 120.4(3) . .
C5 C4 H4 121.7 . .
C3 C4 C5 116.6(3) . .
C3 C4 H4 121.7 . .
O3 C8 O4 122.7(3) . .
O3 C8 C9 117.3(3) . .
O4 C8 C9 120.0(3) . .
C8 C9 C11B 113.6(4) . .
C10A C9 C8 125.6(5) . .
C10A C9 C11A 118.3(5) . .
C11A C9 C8 114.7(3) . .
C10B C9 C8 126.7(9) . .
C10B C9 C11B 116.6(9) . .
C9 C10A C10A 120.9(4) . 10_557
C9 C10A H10A 119.6 . .
C10A C10A H10A 119.6 10_557 .
C9 C11A H11A 120.6 . .
C11A C11A C9 118.7(2) 10_557 .
C11A C11A H11A 120.6 10_557 .
C9 C11B H11B 120.9 . .
C11B C11B C9 118.2(3) 10_557 .
C11B C11B H11B 120.9 10_557 .
C9 C10B C10B 121.5(8) . 10_557
C9 C10B H10B 119.3 . .
C10B C10B H10B 119.3 10_557 .

loop_
_geom_bond_atom_site_label_1
_geom_bond_atom_site_label_2
_geom_bond_distance
_geom_bond_site_symmetry_2
Zn1 N2 2.144(2) 7_676
Zn1 N2 2.144(2) 8_566
Zn1 N2 2.144(2) 9_666
Zn1 O3 2.038(2) .
Zn1 O3 2.038(2) 3_575
Zn1 O3 2.038(2) 2_775
Zn2 N1 2.026(3) 9_666
Zn2 N3 2.064(3) 7_676
Zn2 O2 1.910(2) .
Zn2 O4 1.983(2) .
N2 N1 1.342(3) .
N2 N3 1.337(3) .
N1 C5 1.363(4) .
N3 C6 1.368(4) .
O2 C1 1.272(4) .
O3 C8 1.243(4) .
C6 C7 1.411(4) .
C6 C5 1.381(4) .
O1 C1 1.221(4) .
O4 C8 1.260(4) .
C7 H7 0.9300 .
C7 C2 1.371(4) .
C2 C3 1.413(4) .
C2 C1 1.511(4) .
C5 C4 1.409(4) .
C3 H3 0.9300 .
C3 C4 1.367(5) .
C4 H4 0.9300 .
C8 C9 1.480(5) .
C9 C10A 1.319(9) .
C9 C11A 1.455(6) .
C9 C11B 1.525(10) .
C9 C10B 1.336(18) .
C10A C10A 1.42(2) 10_557
C10A H10A 0.9300 .
C11A C11A 1.379(11) 10_557
C11A H11A 0.9300 .
C11B C11B 1.334(17) 10_557
C11B H11B 0.9300 .
C10B C10B 1.38(4) 10_557
C10B H10B 0.9300 .

loop_
_geom_torsion_atom_site_label_1
_geom_torsion_atom_site_label_2
_geom_torsion_atom_site_label_3
_geom_torsion_atom_site_label_4
_geom_torsion
_geom_torsion_site_symmetry_1
_geom_torsion_site_symmetry_4
Zn1 N2 N1 Zn2 2.4(3) 7_676 8_456
Zn1 N2 N1 C5 -177.8(2) 7_676 .
Zn1 N2 N3 Zn2 0.1(3) 7_676 7_676
Zn1 N2 N3 C6 178.0(2) 7_676 .
Zn1 O3 C8 O4 9.8(16) . .
Zn1 O3 C8 C9 -171.1(11) . .
Zn2 N1 C5 C6 179.7(2) 8_456 .
Zn2 N1 C5 C4 -0.8(6) 8_456 .
Zn2 N3 C6 C7 -3.5(5) 7_676 .
Zn2 N3 C6 C5 177.4(2) 7_676 .
Zn2 O2 C1 O1 9.3(5) . .
Zn2 O2 C1 C2 -171.3(2) . .
Zn2 O4 C8 O3 -1.8(4) . .
Zn2 O4 C8 C9 179.2(3) . .
N2 N1 C5 C6 0.0(4) . .
N2 N1 C5 C4 179.5(4) . .
N2 N3 C6 C7 178.9(3) . .
N2 N3 C6 C5 -0.2(4) . .
N1 N2 N3 Zn2 -177.66(19) . 7_676
N1 N2 N3 C6 0.3(3) . .
N1 C5 C4 C3 178.4(4) . .
N3 N2 N1 Zn2 -179.95(19) . 8_456
N3 N2 N1 C5 -0.2(3) . .
N3 C6 C7 C2 -179.3(3) . .
N3 C6 C5 N1 0.1(4) . .
N3 C6 C5 C4 -179.4(3) . .
O3 C8 C9 C10A -160.7(6) . .
O3 C8 C9 C11A 32.6(5) . .
O3 C8 C9 C11B -33.8(6) . .
O3 C8 C9 C10B 167.1(9) . .
C6 C7 C2 C3 0.1(5) . .
C6 C7 C2 C1 178.9(3) . .
C6 C5 C4 C3 -2.2(6) . .
O4 C8 C9 C10A 18.3(8) . .
O4 C8 C9 C11A -148.3(4) . .
O4 C8 C9 C11B 145.3(5) . .
O4 C8 C9 C10B -13.9(10) . .
C7 C6 C5 N1 -179.1(3) . .
C7 C6 C5 C4 1.3(5) . .
C7 C2 C3 C4 -1.1(6) . .
C7 C2 C1 O2 -1.5(5) . .
C7 C2 C1 O1 177.9(3) . .
C2 C3 C4 C5 2.1(6) . .
C5 C6 C7 C2 -0.2(5) . .
C3 C2 C1 O2 177.3(3) . .
C3 C2 C1 O1 -3.2(5) . .
C1 C2 C3 C4 -179.9(4) . .
C8 C9 C10A C10A 177.3(3) . 10_557
C8 C9 C11A C11A -176.2(2) . 10_557
C8 C9 C11B C11B 177.3(2) . 10_557
C8 C9 C10B C10B -179.4(3) . 10_557
C10A C9 C11A C11A 16.1(6) . 10_557
C11A C9 C10A C10A -16.5(6) . 10_557
C11B C9 C10B C10B 22.0(9) . 10_557
C10B C9 C11B C11B -21.3(9) . 10_557

loop_
_platon_squeeze_void_nr
_platon_squeeze_void_average_x
_platon_squeeze_void_average_y
_platon_squeeze_void_average_z
_platon_squeeze_void_volume
_platon_squeeze_void_count_electrons
_platon_squeeze_void_content
1 -0.013 -0.008 -0.001 7830 1027 '1.8333 DMF, 0.5 C2H8N+'

loop_
_twin_individual_id
_twin_individual_mass_fraction_refined
1 0.6849(8)
2 0.3151(8)
